data_4318291
loop_
_publ_author_name
'Ingo Richter'
'Martin Penka'
'Reinhold Tacke'

_publ_contact_author
;
        Reinhold Tacke
        Institut f\"ur Anorganische Chemie
        Universit\"at W\"urzburg
        Am Hubland 
        97074 W\"urzburg
        Bundesrepublik Deutschland
;
_publ_contact_author_email r.tacke@mail.uni-wuerzburg.de
_publ_contact_author_fax '049 931 888-4609'
_publ_contact_author_phone '049 931 888-5250'
_publ_section_title
;
 The Hexacoordinate Silicate Dianions
 mer-Tris[glycolato(2-)-O1,O2]silicate and
 fac-Tris[benzilato(2-)-O1,O2]silicate: Syntheses and Structural
 Characterization
;
_journal_name_full 'Inorganic Chemistry'
_journal_page_first 3950
_journal_page_last 3955
_journal_paper_doi 10.1021/ic025597t
_journal_volume 41
_journal_year 2002
_chemical_formula_moiety 'C6 H6 O9 Si(2-); 2 * C4 H10 N O(+)'
_chemical_formula_sum 'C14 H26 N2 O11 Si'
_chemical_formula_weight 426.46
_chemical_melting_point 458
_chemical_name_common 'Morpholinium mer-Tris[glycolato(2-)-O1,O2]silicate'
_space_group_IT_number 2
_symmetry_cell_setting triclinic
_symmetry_space_group_name_Hall '-P 1'
_symmetry_space_group_name_H-M 'P -1'
_atom_sites_solution_hydrogens geom
_atom_sites_solution_primary direct
_atom_sites_solution_secondary difmap
_audit_creation_method SHELXL-97
_cell_angle_alpha 106.08(3)
_cell_angle_beta 106.35(3)
_cell_angle_gamma 98.01(3)
_cell_formula_units_Z 2
_cell_length_a 9.3934(19)
_cell_length_b 10.313(2)
_cell_length_c 10.955(2)
_cell_measurement_reflns_used 2000
_cell_measurement_temperature 173(2)
_cell_volume 950.9(4)
_computing_cell_refinement 'Stoe-IPDS cell'
_computing_data_collection 'Stoe-IPDS expose'
_computing_data_reduction 'Stoe-IPDS integrate'
_computing_molecular_graphics Bruker-Shelxtl
_computing_publication_material Bruker-Shextl
_computing_structure_refinement 'SHELXL-97 (Sheldrick, 1997)'
_computing_structure_solution 'SHELXS-97 (Sheldrick, 1990)'
_diffrn_ambient_temperature 173(2)
_diffrn_measured_fraction_theta_full 0.914
_diffrn_measured_fraction_theta_max 0.914
_diffrn_measurement_device_type Stoe-IPDS
_diffrn_measurement_method Phi-Scans
_diffrn_radiation_monochromator graphite
_diffrn_radiation_source 'fine-focus sealed tube'
_diffrn_radiation_type MoK\a
_diffrn_radiation_wavelength 0.71073
_diffrn_reflns_av_R_equivalents 0.0442
_diffrn_reflns_av_sigmaI/netI 0.0341
_diffrn_reflns_limit_h_max 12
_diffrn_reflns_limit_h_min -12
_diffrn_reflns_limit_k_max 13
_diffrn_reflns_limit_k_min -13
_diffrn_reflns_limit_l_max 14
_diffrn_reflns_limit_l_min -14
_diffrn_reflns_number 14417
_diffrn_reflns_theta_full 28.16
_diffrn_reflns_theta_max 28.16
_diffrn_reflns_theta_min 2.41
_exptl_absorpt_coefficient_mu 0.186
_exptl_absorpt_correction_type none
_exptl_crystal_colour colorless
_exptl_crystal_density_diffrn 1.489
_exptl_crystal_density_method 'not measured'
_exptl_crystal_description prism
_exptl_crystal_F_000 452
_exptl_crystal_size_max 0.6
_exptl_crystal_size_mid 0.5
_exptl_crystal_size_min 0.5
_refine_diff_density_max 0.397
_refine_diff_density_min -0.431
_refine_diff_density_rms 0.063
_refine_ls_extinction_method none
_refine_ls_goodness_of_fit_ref 1.046
_refine_ls_hydrogen_treatment mixed
_refine_ls_matrix_type full
_refine_ls_number_parameters 331
_refine_ls_number_reflns 4268
_refine_ls_number_restraints 0
_refine_ls_restrained_S_all 1.046
_refine_ls_R_factor_all 0.0547
_refine_ls_R_factor_gt 0.0430
_refine_ls_shift/su_max 0.000
_refine_ls_shift/su_mean 0.000
_refine_ls_structure_factor_coef Fsqd
_refine_ls_weighting_details 'w=1/[\s^2^(Fo^2^)+(0.0790P)^2^+0.1352P] where P=(Fo^2^+2Fc^2^)/3'
_refine_ls_weighting_scheme calc
_refine_ls_wR_factor_gt 0.1129
_refine_ls_wR_factor_ref 0.1211
_reflns_number_gt 3418
_reflns_number_total 4268
_reflns_threshold_expression >2sigma(I)
_cod_data_source_file ic025597t_s2_2.cif
_cod_data_source_block mer-7
_cod_depositor_comments
;
The following automatic conversions were performed:

'_refine_ls_weighting_scheme' value 'calc
w=1/[\s^2^(Fo^2^)+(0.0790P)^2^+0.1352P] where P=(Fo^2^+2Fc^2^)/3' was
changed to 'calc'. New tag '_refine_ls_weighting_details' was
created. The value of the new tag was set to
'w=1/[\s^2^(Fo^2^)+(0.0790P)^2^+0.1352P] where P=(Fo^2^+2Fc^2^)/3'.

Automatic conversion script
Id: cif_fix_values 3143 2015-03-26 13:38:13Z robertas 

The following automatic conversions were performed:
data name '_publ_contact_autor' replaced with '_publ_contact_author'
as specified in the replacement file
'/home/antanas/src/cod-tools/trunk/data/replacement-values/replacement_tags.lst'.

Automatic conversion script
Id: cif_correct_tags 4998 2017-03-02 13:24:31Z antanas 
;
_cod_original_cell_volume 951.0(3)
_cod_database_code 4318291

loop_
_symmetry_equiv_pos_as_xyz
'x, y, z'
'-x, -y, -z'

loop_
_atom_site_label
_atom_site_type_symbol
_atom_site_fract_x
_atom_site_fract_y
_atom_site_fract_z
_atom_site_U_iso_or_equiv
_atom_site_adp_type
_atom_site_occupancy
_atom_site_calc_flag
_atom_site_refinement_flags
_atom_site_disorder_assembly
_atom_site_disorder_group
Si Si 0.24730(5) 0.59714(4) 0.80135(4) 0.02157(13) Uani 1 d . . .
O1 O 0.19575(15) 0.41388(11) 0.71139(12) 0.0276(3) Uani 1 d . . .
O2 O 0.40808(14) 0.61290(11) 0.75467(11) 0.0251(2) Uani 1 d . . .
O3 O 0.31117(14) 0.77917(11) 0.90629(11) 0.0252(3) Uani 1 d . . .
O4 O 0.32773(15) 0.55792(12) 0.94810(12) 0.0279(3) Uani 1 d . . .
O5 O 0.06781(14) 0.57905(12) 0.83868(11) 0.0267(3) Uani 1 d . . .
O6 O 0.14916(13) 0.64195(11) 0.66390(11) 0.0230(2) Uani 1 d . . .
O7 O 0.28001(19) 0.25036(13) 0.58946(16) 0.0444(4) Uani 1 d . . .
O8 O 0.42882(18) 0.91786(14) 1.11907(13) 0.0401(3) Uani 1 d . . .
O9 O -0.17539(16) 0.58938(15) 0.76236(13) 0.0397(3) Uani 1 d . . .
C1 C 0.2912(2) 0.37164(17) 0.65057(17) 0.0285(4) Uani 1 d . . .
C2 C 0.4154(2) 0.49051(17) 0.66404(19) 0.0314(4) Uani 1 d . . .
H2A H 0.516(3) 0.469(2) 0.694(2) 0.038 Uiso 1 d . . .
H2B H 0.404(3) 0.495(2) 0.573(2) 0.038 Uiso 1 d . . .
C3 C 0.3755(2) 0.80255(17) 1.03439(16) 0.0264(3) Uani 1 d . . .
C4 C 0.3764(2) 0.67012(18) 1.06832(17) 0.0292(4) Uani 1 d . . .
H4A H 0.479(3) 0.674(2) 1.127(2) 0.035 Uiso 1 d . . .
H4B H 0.306(3) 0.661(2) 1.120(2) 0.035 Uiso 1 d . . .
C5 C -0.0468(2) 0.59978(17) 0.75359(16) 0.0274(3) Uani 1 d . . .
C6 C -0.0057(2) 0.6396(2) 0.64394(17) 0.0300(4) Uani 1 d . . .
H6A H -0.075(3) 0.569(2) 0.554(2) 0.036 Uiso 1 d . . .
H6B H -0.025(3) 0.730(2) 0.648(2) 0.036 Uiso 1 d . . .
N1 N 0.36222(19) 0.86411(14) 0.67426(14) 0.0280(3) Uani 1 d . . .
H1N H 0.302(3) 0.784(2) 0.664(2) 0.034 Uiso 1 d . . .
H2N H 0.425(3) 0.907(2) 0.759(2) 0.034 Uiso 1 d . . .
C7 C 0.1769(3) 0.8924(2) 0.48185(19) 0.0381(4) Uani 1 d . . .
H7A H 0.114(3) 0.810(3) 0.466(2) 0.046 Uiso 1 d . . .
H7B H 0.114(3) 0.958(2) 0.451(2) 0.046 Uiso 1 d . . .
C8 C 0.2634(2) 0.95488(19) 0.63137(18) 0.0327(4) Uani 1 d . . .
H8A H 0.195(3) 0.964(2) 0.689(2) 0.039 Uiso 1 d . . .
H8B H 0.325(3) 1.046(2) 0.652(2) 0.039 Uiso 1 d . . .
O10 O 0.27884(17) 0.87110(14) 0.40737(13) 0.0368(3) Uani 1 d . . .
C9 C 0.4641(2) 0.83638(19) 0.59220(19) 0.0322(4) Uani 1 d . . .
H9A H 0.523(3) 0.777(2) 0.623(2) 0.039 Uiso 1 d . . .
H9B H 0.531(3) 0.921(2) 0.611(2) 0.039 Uiso 1 d . . .
C10 C 0.3679(3) 0.7793(2) 0.44436(19) 0.0355(4) Uani 1 d . . .
H10A H 0.301(3) 0.693(2) 0.428(2) 0.043 Uiso 1 d . . .
H10B H 0.434(3) 0.770(2) 0.388(2) 0.043 Uiso 1 d . . .
N2 N 0.17024(17) 0.33262(14) 0.97237(15) 0.0254(3) Uani 1 d . . .
H3N H 0.216(3) 0.410(2) 0.960(2) 0.030 Uiso 1 d . . .
H4N H 0.163(3) 0.360(2) 1.054(2) 0.030 Uiso 1 d . . .
C11 C 0.2723(2) 0.23478(18) 0.96844(19) 0.0300(4) Uani 1 d . . .
H11A H 0.368(3) 0.286(2) 1.048(2) 0.036 Uiso 1 d . . .
H11B H 0.288(3) 0.219(2) 0.879(2) 0.036 Uiso 1 d . . .
C12 C 0.1966(2) 0.10237(19) 0.9804(2) 0.0353(4) Uani 1 d . . .
H12A H 0.185(3) 0.119(2) 1.069(2) 0.042 Uiso 1 d . . .
H12B H 0.256(3) 0.037(2) 0.977(2) 0.042 Uiso 1 d . . .
O11 O 0.05314(16) 0.04011(12) 0.87538(14) 0.0351(3) Uani 1 d . . .
C13 C -0.0468(2) 0.13126(19) 0.8867(2) 0.0322(4) Uani 1 d . . .
H13A H -0.062(3) 0.147(2) 0.970(2) 0.039 Uiso 1 d . . .
H13B H -0.143(3) 0.081(2) 0.813(2) 0.039 Uiso 1 d . . .
C14 C 0.0161(2) 0.26632(19) 0.8705(2) 0.0325(4) Uani 1 d . . .
H14B H 0.027(3) 0.255(2) 0.785(2) 0.039 Uiso 1 d . . .
H14A H -0.052(3) 0.329(2) 0.886(2) 0.039 Uiso 1 d . . .

loop_
_atom_site_aniso_label
_atom_site_aniso_U_11
_atom_site_aniso_U_22
_atom_site_aniso_U_33
_atom_site_aniso_U_23
_atom_site_aniso_U_13
_atom_site_aniso_U_12
Si 0.0238(3) 0.0219(2) 0.0187(2) 0.00835(15) 0.00669(17) 0.00212(17)
O1 0.0307(8) 0.0238(5) 0.0279(6) 0.0088(4) 0.0107(5) 0.0022(5)
O2 0.0246(7) 0.0235(5) 0.0264(6) 0.0081(4) 0.0089(5) 0.0028(4)
O3 0.0272(7) 0.0246(5) 0.0202(5) 0.0066(4) 0.0052(5) 0.0030(5)
O4 0.0303(8) 0.0292(6) 0.0233(5) 0.0123(4) 0.0057(5) 0.0031(5)
O5 0.0255(7) 0.0324(6) 0.0225(5) 0.0104(5) 0.0096(5) 0.0019(5)
O6 0.0212(7) 0.0275(5) 0.0196(5) 0.0094(4) 0.0058(4) 0.0024(4)
O7 0.0513(10) 0.0242(6) 0.0546(9) 0.0071(6) 0.0175(7) 0.0125(6)
O8 0.0392(9) 0.0355(7) 0.0271(6) -0.0028(5) 0.0017(6) -0.0019(6)
O9 0.0242(8) 0.0591(9) 0.0312(7) 0.0086(6) 0.0113(6) 0.0042(6)
C1 0.0307(11) 0.0261(7) 0.0294(8) 0.0120(6) 0.0072(7) 0.0095(7)
C2 0.0304(11) 0.0282(8) 0.0386(10) 0.0106(7) 0.0153(8) 0.0101(7)
C3 0.0187(10) 0.0339(8) 0.0216(7) 0.0055(6) 0.0051(6) 0.0015(7)
C4 0.0228(10) 0.0397(9) 0.0204(7) 0.0120(7) 0.0026(7) -0.0013(7)
C5 0.0235(10) 0.0305(8) 0.0219(7) 0.0026(6) 0.0069(7) 0.0011(7)
C6 0.0233(10) 0.0423(9) 0.0243(8) 0.0123(7) 0.0062(7) 0.0083(8)
N1 0.0368(10) 0.0227(6) 0.0197(6) 0.0072(5) 0.0060(6) -0.0010(6)
C7 0.0346(13) 0.0497(11) 0.0292(9) 0.0139(8) 0.0087(8) 0.0102(9)
C8 0.0381(12) 0.0311(8) 0.0284(8) 0.0082(7) 0.0121(8) 0.0081(8)
O10 0.0414(9) 0.0478(7) 0.0247(6) 0.0164(5) 0.0115(6) 0.0116(6)
C9 0.0339(11) 0.0303(8) 0.0340(9) 0.0133(7) 0.0113(8) 0.0074(8)
C10 0.0429(13) 0.0353(9) 0.0292(9) 0.0085(7) 0.0150(9) 0.0102(8)
N2 0.0255(9) 0.0257(6) 0.0257(7) 0.0099(5) 0.0101(6) 0.0025(6)
C11 0.0240(11) 0.0326(8) 0.0321(9) 0.0098(7) 0.0087(8) 0.0055(7)
C12 0.0309(11) 0.0324(8) 0.0434(10) 0.0164(8) 0.0092(8) 0.0093(8)
O11 0.0342(8) 0.0263(6) 0.0396(7) 0.0075(5) 0.0112(6) 0.0006(5)
C13 0.0238(11) 0.0366(9) 0.0345(9) 0.0161(7) 0.0062(8) 0.0006(7)
C14 0.0244(11) 0.0383(9) 0.0360(9) 0.0210(8) 0.0052(8) 0.0040(7)

loop_
_atom_type_symbol
_atom_type_description
_atom_type_scat_dispersion_real
_atom_type_scat_dispersion_imag
_atom_type_scat_source
C C 0.0033 0.0016 'International Tables Vol C Tables 4.2.6.8 and 6.1.1.4'
H H 0.0000 0.0000 'International Tables Vol C Tables 4.2.6.8 and 6.1.1.4'
N N 0.0061 0.0033 'International Tables Vol C Tables 4.2.6.8 and 6.1.1.4'
O O 0.0106 0.0060 'International Tables Vol C Tables 4.2.6.8 and 6.1.1.4'
Si Si 0.0817 0.0704 'International Tables Vol C Tables 4.2.6.8 and 6.1.1.4'

loop_
_geom_angle_atom_site_label_1
_geom_angle_atom_site_label_2
_geom_angle_atom_site_label_3
_geom_angle
_geom_angle_site_symmetry_1
_geom_angle_site_symmetry_3
_geom_angle_publ_flag
O2 Si O6 89.68(6) . . y
O2 Si O4 97.26(7) . . y
O6 Si O4 172.66(6) . . y
O2 Si O1 90.00(6) . . y
O6 Si O1 95.09(7) . . y
O4 Si O1 87.34(6) . . y
O2 Si O3 89.52(6) . . y
O6 Si O3 90.46(6) . . y
O4 Si O3 87.22(6) . . y
O1 Si O3 174.43(6) . . y
O2 Si O5 175.90(6) . . y
O6 Si O5 86.47(6) . . y
O4 Si O5 86.65(6) . . y
O1 Si O5 88.95(7) . . y
O3 Si O5 91.91(6) . . y
C1 O1 Si 113.59(12) . . ?
C2 O2 Si 113.65(11) . . ?
C3 O3 Si 115.34(11) . . ?
C4 O4 Si 115.19(10) . . ?
C5 O5 Si 115.43(10) . . ?
C6 O6 Si 116.48(10) . . ?
O7 C1 O1 123.58(18) . . ?
O7 C1 C2 124.03(17) . . ?
O1 C1 C2 112.39(14) . . ?
O2 C2 C1 109.60(15) . . ?
O8 C3 O3 124.37(16) . . ?
O8 C3 C4 123.12(15) . . ?
O3 C3 C4 112.51(14) . . ?
O4 C4 C3 108.58(13) . . ?
O9 C5 O5 123.73(16) . . ?
O9 C5 C6 123.39(16) . . ?
O5 C5 C6 112.88(15) . . ?
O6 C6 C5 108.69(14) . . ?
H1N N1 H2N 113(2) . . ?
H1N N1 C8 108.1(15) . . ?
H2N N1 C8 109.7(13) . . ?
H1N N1 C9 109.3(14) . . ?
H2N N1 C9 105.5(15) . . ?
C8 N1 C9 111.42(13) . . ?
O10 C7 C8 111.01(18) . . ?
N1 C8 C7 109.53(15) . . ?
C10 O10 C7 111.02(14) . . ?
N1 C9 C10 109.03(17) . . ?
O10 C10 C9 111.35(15) . . ?
H4N N2 H3N 106.8(19) . . ?
H4N N2 C14 109.6(15) . . ?
H3N N2 C14 112.1(14) . . ?
H4N N2 C11 109.0(13) . . ?
H3N N2 C11 108.0(13) . . ?
C14 N2 C11 111.26(14) . . ?
N2 C11 C12 109.55(15) . . ?
O11 C12 C11 111.07(15) . . ?
C13 O11 C12 109.48(14) . . ?
O11 C13 C14 110.94(16) . . ?
N2 C14 C13 109.88(14) . . ?

loop_
_geom_bond_atom_site_label_1
_geom_bond_atom_site_label_2
_geom_bond_distance
_geom_bond_site_symmetry_2
_geom_bond_publ_flag
Si O2 1.7266(13) . y
Si O6 1.7474(12) . y
Si O4 1.7552(13) . y
Si O1 1.7950(14) . y
Si O3 1.8188(14) . y
Si O5 1.8406(13) . y
O1 C1 1.312(2) . ?
O2 C2 1.397(2) . ?
O3 C3 1.299(2) . ?
O4 C4 1.397(2) . ?
O5 C5 1.297(2) . ?
O6 C6 1.405(2) . ?
O7 C1 1.218(2) . ?
O8 C3 1.219(2) . ?
O9 C5 1.231(2) . ?
C1 C2 1.513(3) . ?
C3 C4 1.512(2) . ?
C5 C6 1.500(2) . ?
N1 H1N 0.89(2) . ?
N1 H2N 0.90(2) . ?
N1 C8 1.483(2) . ?
N1 C9 1.491(2) . ?
C7 O10 1.424(2) . ?
C7 C8 1.510(3) . ?
O10 C10 1.416(2) . ?
C9 C10 1.512(3) . ?
N2 H4N 0.89(2) . ?
N2 H3N 0.92(2) . ?
N2 C14 1.483(3) . ?
N2 C11 1.486(2) . ?
C11 C12 1.506(3) . ?
C12 O11 1.425(3) . ?
O11 C13 1.424(2) . ?
C13 C14 1.512(2) . ?
